data_4328180
loop_
_publ_author_name
'Noriko Chikaraishi Kasuga'
'Rie Yoshikawa'
'Yoshitaka Sakai'
'Kenji Nomiya'

_publ_section_title
;
 Syntheses, Structures, and Antimicrobial Activities of Remarkably
 Light-Stable and Water-Soluble Silver Complexes with Amino Acid
 Derivatives, Silver(I) N-Acetylmethioninates
;
_journal_name_full 'Inorganic Chemistry'
_journal_page_first 1640
_journal_page_last 1647
_journal_paper_doi 10.1021/ic201950p
_journal_volume 51
_journal_year 2012
_chemical_compound_source 'local laboratory'
_chemical_formula_moiety 'C10 H20 Ag2 N2 O4 S2, 6(H2 O)'
_chemical_formula_sum 'C10 H32 Ag2 N2 O10 S2'
_chemical_formula_weight 620.24
_chemical_name_systematic ?
_space_group_IT_number 14
_symmetry_cell_setting monoclinic
_symmetry_space_group_name_Hall '-P 2ybc'
_symmetry_space_group_name_H-M 'P 1 21/c 1'
_atom_sites_solution_hydrogens geom
_atom_sites_solution_primary direct
_atom_sites_solution_secondary difmap
_audit_creation_method SHELXL-97
_cell_angle_alpha 90.00
_cell_angle_beta 97.2720(10)
_cell_angle_gamma 90.00
_cell_formula_units_Z 2
_cell_length_a 12.3891(9)
_cell_length_b 7.3815(5)
_cell_length_c 11.7052(9)
_cell_measurement_temperature 90(2)
_cell_volume 1061.83(13)
_computing_cell_refinement 'Bruker SMART'
_computing_data_collection 'Bruker SMART'
_computing_data_reduction 'Bruker SAINT'
_computing_molecular_graphics 'Bruker SHELXTL'
_computing_publication_material 'Bruker SHELXTL'
_computing_structure_refinement 'SHELXL-97 (Sheldrick, 1997)'
_computing_structure_solution 'SHELXS-97 (Sheldrick, 1990)'
_diffrn_ambient_temperature 90
_diffrn_detector_area_resol_mean 8.366
_diffrn_measured_fraction_theta_full 0.998
_diffrn_measured_fraction_theta_max 0.998
_diffrn_measurement_device_type 'Smart APEX CCD area detector'
_diffrn_measurement_method 'phi and omega scans'
_diffrn_radiation_monochromator graphite
_diffrn_radiation_source 'fine-focus sealed tube'
_diffrn_radiation_type MoK\a
_diffrn_radiation_wavelength 0.71073
_diffrn_reflns_av_R_equivalents 0.0214
_diffrn_reflns_av_sigmaI/netI 0.0214
_diffrn_reflns_limit_h_max 16
_diffrn_reflns_limit_h_min -16
_diffrn_reflns_limit_k_max 9
_diffrn_reflns_limit_k_min -7
_diffrn_reflns_limit_l_max 15
_diffrn_reflns_limit_l_min -15
_diffrn_reflns_number 8112
_diffrn_reflns_theta_full 28.27
_diffrn_reflns_theta_max 28.27
_diffrn_reflns_theta_min 1.66
_diffrn_standards_decay_% 0
_diffrn_standards_interval_count none
_diffrn_standards_number 0
_exptl_absorpt_coefficient_mu 2.088
_exptl_absorpt_correction_T_max 0.8184
_exptl_absorpt_correction_T_min 0.5043
_exptl_absorpt_correction_type empirical
_exptl_absorpt_process_details SADABS
_exptl_crystal_colour colorless
_exptl_crystal_density_diffrn 1.940
_exptl_crystal_description granular
_exptl_crystal_F_000 624
_exptl_crystal_size_max 0.38
_exptl_crystal_size_mid 0.28
_exptl_crystal_size_min 0.10
_refine_diff_density_max 0.339
_refine_diff_density_min -0.427
_refine_diff_density_rms 0.093
_refine_ls_extinction_method none
_refine_ls_goodness_of_fit_ref 1.102
_refine_ls_hydrogen_treatment noref
_refine_ls_matrix_type full
_refine_ls_number_parameters 137
_refine_ls_number_reflns 2631
_refine_ls_number_restraints 6
_refine_ls_restrained_S_all 1.102
_refine_ls_R_factor_all 0.0184
_refine_ls_R_factor_gt 0.0175
_refine_ls_shift/su_max 0.004
_refine_ls_shift/su_mean 0.000
_refine_ls_structure_factor_coef Fsqd
_refine_ls_weighting_details 'calc w=1/[\s^2^(Fo^2^)+(0.0221P)^2^+0.4731P] where P=(Fo^2^+2Fc^2^)/3'
_refine_ls_weighting_scheme calc
_refine_ls_wR_factor_gt 0.0456
_refine_ls_wR_factor_ref 0.0463
_reflns_number_gt 2531
_reflns_number_total 2631
_reflns_threshold_expression I>2\s(I)
_cod_data_source_file ic201950p_si_001_2.cif
_cod_data_source_block ryo008s
_cod_original_sg_symbol_Hall '-P 2ybc  '
_cod_original_sg_symbol_H-M 'P 21 /c'
_cod_database_code 4328180

loop_
_symmetry_equiv_pos_as_xyz
'x, y, z'
'-x, y+1/2, -z+1/2'
'-x, -y, -z'
'x, -y-1/2, z-1/2'

loop_
_atom_site_label
_atom_site_type_symbol
_atom_site_fract_x
_atom_site_fract_y
_atom_site_fract_z
_atom_site_U_iso_or_equiv
_atom_site_adp_type
_atom_site_occupancy
_atom_site_symmetry_multiplicity
_atom_site_calc_flag
_atom_site_refinement_flags
Ag1 Ag 0.414970(9) 0.200010(15) 1.101128(10) 0.01408(5) Uani 1 1 d .
C1 C 0.39853(13) 0.71623(19) 0.69997(13) 0.0109(3) Uani 1 1 d .
C2 C 0.33813(13) 0.80622(18) 0.79236(13) 0.0110(3) Uani 1 1 d .
H2 H 0.2855 0.8957 0.7528 0.013 Uiso 1 1 calc R
C5 C 0.20076(14) 0.2442(3) 0.89073(16) 0.0212(3) Uani 1 1 d .
H5A H 0.1394 0.3126 0.8510 0.032 Uiso 1 1 calc R
H5B H 0.1739 0.1327 0.9228 0.032 Uiso 1 1 calc R
H5C H 0.2516 0.2134 0.8360 0.032 Uiso 1 1 calc R
C4 C 0.34709(12) 0.5339(2) 0.92563(13) 0.0122(3) Uani 1 1 d .
H4A H 0.4002 0.6011 0.9801 0.015 Uiso 1 1 calc R
H4B H 0.3882 0.4627 0.8739 0.015 Uiso 1 1 calc R
C3 C 0.27324(12) 0.6687(2) 0.85410(14) 0.0121(3) Uani 1 1 d .
H3A H 0.2286 0.7341 0.9051 0.015 Uiso 1 1 calc R
H3B H 0.2233 0.6017 0.7963 0.015 Uiso 1 1 calc R
N1 N 0.41418(10) 0.90600(17) 0.87771(11) 0.0124(2) Uani 1 1 d .
H1A H 0.3883 0.9014 0.9479 0.015 Uiso 1 1 calc R
H1B H 0.4152 1.0257 0.8559 0.015 Uiso 1 1 calc R
O1 O 0.49868(9) 0.74076(16) 0.70209(9) 0.0140(2) Uani 1 1 d .
O2 O 0.34034(9) 0.62318(15) 0.62409(9) 0.0135(2) Uani 1 1 d .
O3 O 0.01944(11) 0.31280(16) 0.62164(11) 0.0189(3) Uani 1 1 d D
O4 O 0.12171(10) 0.63755(17) 0.57835(10) 0.0174(2) Uani 1 1 d D
O5 O 0.06674(11) 0.96576(18) 0.69076(12) 0.0232(3) Uani 1 1 d D
S1 S 0.26990(3) 0.38037(5) 1.00591(3) 0.01317(8) Uani 1 1 d .
H14A H 0.1010(16) 0.542(2) 0.6000(17) 0.016 Uiso 1 1 d D
H14B H 0.1871(12) 0.629(3) 0.5895(17) 0.016 Uiso 1 1 d D
H13B H -0.0240(16) 0.311(3) 0.5646(16) 0.016 Uiso 1 1 d D
H13A H 0.0343(18) 0.211(2) 0.6345(19) 0.016 Uiso 1 1 d D
H15A H 0.0389(16) 0.923(3) 0.7441(15) 0.016 Uiso 1 1 d D
H15B H 0.0823(16) 0.881(2) 0.6551(16) 0.016 Uiso 1 1 d D

loop_
_atom_site_aniso_label
_atom_site_aniso_U_11
_atom_site_aniso_U_22
_atom_site_aniso_U_33
_atom_site_aniso_U_23
_atom_site_aniso_U_13
_atom_site_aniso_U_12
Ag1 0.01480(7) 0.01288(7) 0.01359(8) 0.00090(4) -0.00201(5) 0.00024(4)
C1 0.0149(7) 0.0078(6) 0.0101(7) 0.0028(5) 0.0018(5) 0.0015(5)
C2 0.0130(7) 0.0103(7) 0.0096(7) -0.0001(5) 0.0014(5) -0.0001(5)
C5 0.0205(8) 0.0178(8) 0.0230(8) 0.0017(7) -0.0064(7) -0.0042(7)
C4 0.0124(6) 0.0116(7) 0.0125(7) 0.0015(5) 0.0017(5) -0.0004(5)
C3 0.0114(6) 0.0130(7) 0.0123(7) 0.0000(5) 0.0031(5) 0.0006(6)
N1 0.0155(6) 0.0102(6) 0.0115(6) -0.0010(5) 0.0022(5) -0.0013(5)
O1 0.0141(5) 0.0143(5) 0.0139(5) -0.0018(4) 0.0034(4) -0.0014(4)
O2 0.0147(5) 0.0133(5) 0.0120(5) -0.0022(4) 0.0001(4) -0.0002(4)
O3 0.0219(6) 0.0163(6) 0.0171(6) 0.0018(5) -0.0022(5) -0.0011(5)
O4 0.0140(5) 0.0190(6) 0.0185(6) 0.0022(5) -0.0007(4) -0.0015(5)
O5 0.0315(7) 0.0179(6) 0.0218(6) 0.0004(5) 0.0088(5) 0.0016(5)
S1 0.01375(17) 0.01292(18) 0.01295(17) 0.00249(13) 0.00216(13) -0.00003(13)

loop_
_atom_type_symbol
_atom_type_description
_atom_type_scat_dispersion_real
_atom_type_scat_dispersion_imag
_atom_type_scat_source
C C 0.0033 0.0016 'International Tables Vol C Tables 4.2.6.8 and 6.1.1.4'
H H 0.0000 0.0000 'International Tables Vol C Tables 4.2.6.8 and 6.1.1.4'
O O 0.0106 0.0060 'International Tables Vol C Tables 4.2.6.8 and 6.1.1.4'
S S 0.1246 0.1234 'International Tables Vol C Tables 4.2.6.8 and 6.1.1.4'
Ag Ag -0.8971 1.1015 'International Tables Vol C Tables 4.2.6.8 and 6.1.1.4'
N N 0.0061 0.0033 'International Tables Vol C Tables 4.2.6.8 and 6.1.1.4'

loop_
_geom_angle_atom_site_label_1
_geom_angle_atom_site_label_2
_geom_angle_atom_site_label_3
_geom_angle
_geom_angle_site_symmetry_1
_geom_angle_site_symmetry_3
N1 Ag1 S1 152.64(4) 3_667 .
N1 Ag1 O1 70.42(4) 3_667 3_667
S1 Ag1 O1 123.38(3) . 3_667
N1 Ag1 O2 90.66(4) 3_667 4_566
S1 Ag1 O2 107.71(3) . 4_566
O1 Ag1 O2 100.72(4) 3_667 4_566
O1 C1 O2 124.40(14) . .
O1 C1 C2 119.48(13) . .
O2 C1 C2 116.10(13) . .
N1 C2 C3 109.79(12) . .
N1 C2 C1 111.34(12) . .
C3 C2 C1 112.08(12) . .
N1 C2 H2 107.8 . .
C3 C2 H2 107.8 . .
C1 C2 H2 107.8 . .
S1 C5 H5A 109.5 . .
S1 C5 H5B 109.5 . .
H5A C5 H5B 109.5 . .
S1 C5 H5C 109.5 . .
H5A C5 H5C 109.5 . .
H5B C5 H5C 109.5 . .
C3 C4 S1 111.80(10) . .
C3 C4 H4A 109.3 . .
S1 C4 H4A 109.3 . .
C3 C4 H4B 109.3 . .
S1 C4 H4B 109.3 . .
H4A C4 H4B 107.9 . .
C4 C3 C2 112.12(12) . .
C4 C3 H3A 109.2 . .
C2 C3 H3A 109.2 . .
C4 C3 H3B 109.2 . .
C2 C3 H3B 109.2 . .
H3A C3 H3B 107.9 . .
C2 N1 Ag1 114.37(9) . 3_667
C2 N1 H1A 108.7 . .
Ag1 N1 H1A 108.7 3_667 .
C2 N1 H1B 108.7 . .
Ag1 N1 H1B 108.7 3_667 .
H1A N1 H1B 107.6 . .
C1 O1 Ag1 110.98(10) . 3_667
C1 O2 Ag1 113.10(9) . 4_565
H13B O3 H13A 105(2) . .
H14A O4 H14B 104(2) . .
H15A O5 H15B 105(2) . .
C5 S1 C4 101.05(8) . .
C5 S1 Ag1 107.13(6) . .
C4 S1 Ag1 100.03(5) . .

loop_
_geom_bond_atom_site_label_1
_geom_bond_atom_site_label_2
_geom_bond_distance
_geom_bond_site_symmetry_2
Ag1 N1 2.2408(13) 3_667
Ag1 S1 2.3953(4) .
Ag1 O1 2.4530(11) 3_667
Ag1 O2 2.5848(11) 4_566
C1 O1 1.2510(19) .
C1 O2 1.2721(19) .
C1 C2 1.541(2) .
C2 N1 1.4799(19) .
C2 C3 1.532(2) .
C2 H2 1.0000 .
C5 S1 1.8083(18) .
C5 H5A 0.9800 .
C5 H5B 0.9800 .
C5 H5C 0.9800 .
C4 C3 1.528(2) .
C4 S1 1.8193(15) .
C4 H4A 0.9900 .
C4 H4B 0.9900 .
C3 H3A 0.9900 .
C3 H3B 0.9900 .
N1 H1A 0.9200 .
N1 H1B 0.9200 .
O3 H13B 0.803(15) .
O3 H13A 0.782(15) .
O4 H14A 0.799(15) .
O4 H14B 0.807(15) .
O5 H15A 0.815(15) .
O5 H15B 0.790(15) .

loop_
_geom_hbond_atom_site_label_D
_geom_hbond_atom_site_label_H
_geom_hbond_atom_site_label_A
_geom_hbond_distance_DH
_geom_hbond_distance_HA
_geom_hbond_distance_DA
_geom_hbond_angle_DHA
_geom_hbond_site_symmetry_A
O3 H13B O4 0.803(15) 1.974(16) 2.7633(18) 167.3(19) 3_566
O3 H13A O5 0.782(15) 1.953(16) 2.7277(18) 171(2) 1_545
O4 H14A O3 0.799(15) 2.006(16) 2.7877(18) 166(2) .
O4 H14B O2 0.807(15) 1.891(15) 2.6958(16) 176(2) .
O5 H15B O4 0.790(15) 2.094(16) 2.8795(19) 173(2) .
O5 H15A O3 0.815(15) 1.985(15) 2.7982(19) 176(2) 2_556
N1 H1B O1 0.92 2.07 2.8982(17) 148.4 2_656
